data_4341435
loop_
_publ_author_name
'Olshansky, Jacob H.'
'Wiener, Karina J.'
'Smith, Matthew D.'
'Nourmahnad, Anahita'
'Charles, Max J.'
'Zeller, Matthias'
'Schrier, Joshua'
'Norquist, Alexander J.'

_publ_section_title
;
 Formation Principles for Vanadium Selenites: The Role of pH on Product
 Composition
;
_journal_name_full 'Inorganic Chemistry'
_journal_page_first 141103102403006
_journal_paper_doi 10.1021/ic501736r
_journal_year 2014
_chemical_absolute_configuration ad
_chemical_formula_moiety 'C5 H14 N2 O7 Se2 V1'
_chemical_formula_sum 'C5 H14 N2 O7 Se2 V'
_chemical_formula_weight 423.04
_space_group_IT_number 4
_symmetry_cell_setting monoclinic
_symmetry_space_group_name_Hall 'P 2yb'
_symmetry_space_group_name_H-M 'P 1 21 1'
_atom_sites_solution_hydrogens difmap
_atom_sites_solution_primary direct
_cell_angle_alpha 90
_cell_angle_beta 90.023(2)
_cell_angle_gamma 90
_cell_formula_units_Z 2
_cell_length_a 7.9731(15)
_cell_length_b 8.6063(16)
_cell_length_c 8.7810(16)
_cell_measurement_reflns_used 5901
_cell_measurement_temperature 100
_cell_measurement_theta_max 32
_cell_measurement_theta_min 2
_cell_volume 602.54(19)
_computing_cell_refinement 'DENZO/SCALEPACK (Otwinowski & Minor, 1997)'
_computing_data_collection 'COLLECT (Nonius, 2001).'
_computing_data_reduction 'DENZO/SCALEPACK (Otwinowski & Minor, 1997)'
_computing_molecular_graphics 'CAMERON (Watkin et al., 1996)'
_computing_publication_material 'CRYSTALS (Betteridge et al., 2003)'
_computing_structure_refinement 'CRYSTALS (Betteridge et al., 2003)'
_computing_structure_solution 'SIR92 (Altomare et al., 1994)'
_diffrn_ambient_temperature 100
_diffrn_measured_fraction_theta_full 0.994
_diffrn_measured_fraction_theta_max 0.927
_diffrn_measurement_device Area
_diffrn_measurement_device_type 'Nonius KappaCCD'
_diffrn_measurement_method \w
_diffrn_radiation_monochromator graphite
_diffrn_radiation_type 'Mo K\a'
_diffrn_radiation_wavelength 0.71073
_diffrn_reflns_av_R_equivalents 0.035
_diffrn_reflns_limit_h_max 11
_diffrn_reflns_limit_h_min -11
_diffrn_reflns_limit_k_max 12
_diffrn_reflns_limit_k_min -12
_diffrn_reflns_limit_l_max 12
_diffrn_reflns_limit_l_min -12
_diffrn_reflns_number 13335
_diffrn_reflns_theta_full 25.059
_diffrn_reflns_theta_max 31.720
_diffrn_reflns_theta_min 2.319
_diffrn_standards_number 0
_exptl_absorpt_coefficient_mu 6.888
_exptl_absorpt_correction_T_max 0.62
_exptl_absorpt_correction_T_min 0.06
_exptl_absorpt_correction_type multi-scan
_exptl_absorpt_process_details 'DENZO/SCALEPACK (Otwinowski & Minor, 1997)'
_exptl_crystal_colour blue
_exptl_crystal_density_diffrn 2.332
_exptl_crystal_density_method 'not measured'
_exptl_crystal_description plate
_exptl_crystal_F_000 410
_exptl_crystal_size_max 0.550
_exptl_crystal_size_mid 0.400
_exptl_crystal_size_min 0.070
_refine_diff_density_max 3.04
_refine_diff_density_min -1.71
_refine_ls_abs_structure_details 'Flack (1983), 1662 Friedel-pairs'
_refine_ls_abs_structure_Flack 0.455(17)
_refine_ls_extinction_method None
_refine_ls_goodness_of_fit_ref 0.9997
_refine_ls_hydrogen_treatment constr
_refine_ls_matrix_type full
_refine_ls_number_parameters 156
_refine_ls_number_reflns 3600
_refine_ls_number_restraints 1
_refine_ls_R_factor_all 0.0326
_refine_ls_R_factor_gt 0.0321
_refine_ls_shift/su_max 0.0005810
_refine_ls_shift/su_mean 0.0000158
_refine_ls_structure_factor_coef Fsqd
_refine_ls_weighting_details
;
 Method= Modified Sheldrick 
 w=1/[\s^2^(F^2^) + ( 0.04P)^2^ + 2.71P] 
 ,where P=(max(Fo^2^,0) + 2Fc^2^)/3 
;
_refine_ls_weighting_scheme calc
_refine_ls_wR_factor_all 0.0827
_refine_ls_wR_factor_gt 0.0816
_refine_ls_wR_factor_ref 0.0814
_reflns_limit_h_max 11
_reflns_limit_h_min -11
_reflns_limit_k_max 12
_reflns_limit_k_min -12
_reflns_limit_l_max 12
_reflns_limit_l_min 0
_reflns_number_gt 3627
_reflns_number_total 3666
_reflns_threshold_expression I>2.0\s(I)
_oxford_diffrn_Wilson_B_factor 0.00
_oxford_diffrn_Wilson_scale 0.00
_oxford_refine_ls_r_factor_ref 0.0319
_oxford_refine_ls_scale 0.6696(14)
_oxford_reflns_number_all 3658
_oxford_reflns_threshold_expression_ref I>3.0\s(I)
_cod_data_source_file ic501736r_si_002.cif
_cod_data_source_block '[C5H14N2][VO(SeO3)2]-2'
_cod_depositor_comments
;
The following automatic conversions were performed:

'_symmetry_cell_setting' value 'Monoclinic' changed to 'monoclinic'
according to
/home/saulius/struct/COD-crude-data--automatic-downloads/rss-feeds/ACS/lib/dictionaries/cif_core.dic
dictionary named 'cif_core.dic' version 2.4.2 from
2011-04-26.

'_atom_sites_solution_primary' value 'Direct' changed to
'direct' according to
/home/saulius/struct/COD-crude-data--automatic-downloads/rss-feeds/ACS/lib/dictionaries/cif_core.dic
dictionary named 'cif_core.dic' version 2.4.2 from 2011-04-26.

Automatic conversion script
Id: cif_fix_values 2827 2014-09-09 07:05:25Z andrius 
;
_cod_original_sg_symbol_H-M 'P 1 21 1 '
_cod_original_formula_sum 'C5 H14 N2 O7 Se2 V1'
_cod_database_code 4341435

loop_
_symmetry_equiv_pos_as_xyz
x,y,z
-x,y+1/2,-z

loop_
_atom_site_label
_atom_site_type_symbol
_atom_site_fract_x
_atom_site_fract_y
_atom_site_fract_z
_atom_site_U_iso_or_equiv
_atom_site_occupancy
_atom_site_adp_type
_atom_site_refinement_flags_posn
V1 V -0.90953(9) -0.64663(12) -0.24969(8) 0.0106 1.0000 Uani .
Se1 Se -0.93216(5) -0.87166(11) 0.04202(4) 0.0092 1.0000 Uani .
Se2 Se -1.04820(5) -0.44486(11) -0.53508(4) 0.0093 1.0000 Uani .
O1 O -0.7095(4) -0.6311(4) -0.2544(4) 0.0193 1.0000 Uani .
O2 O -0.9508(4) -0.8513(4) -0.1520(3) 0.0121 1.0000 Uani .
O3 O -0.9883(5) -0.5559(4) -0.0557(4) 0.0182 1.0000 Uani .
O4 O -0.9985(4) -0.4540(4) -0.3455(3) 0.0144 1.0000 Uani .
O5 O -1.0189(4) -0.2496(4) -0.5600(4) 0.0135 1.0000 Uani .
O6 O -0.7252(4) -0.9022(5) 0.0570(4) 0.0207 1.0000 Uani .
O7 O -1.2571(4) -0.4584(4) -0.5303(4) 0.0162 1.0000 Uani .
N1 N -0.6065(5) -0.0370(5) -0.1990(5) 0.0164 1.0000 Uani .
N2 N -0.4045(5) -0.2845(5) -0.3149(5) 0.0158 1.0000 Uani .
C1 C -0.4190(6) -0.0250(6) -0.1930(6) 0.0178 1.0000 Uani .
C2 C -0.3416(6) -0.1228(6) -0.3190(6) 0.0181 1.0000 Uani .
C3 C -0.5905(6) -0.2895(6) -0.3287(6) 0.0190 1.0000 Uani .
C4 C -0.6697(6) -0.2007(6) -0.2007(6) 0.0214 1.0000 Uani .
C5 C -0.3715(7) 0.1453(7) -0.2129(7) 0.0267 1.0000 Uani .
H1 H -0.6522 0.0152 -0.1131 0.0224 1.0000 Uiso R
H2 H -0.6437 0.0125 -0.2896 0.0224 1.0000 Uiso R
H3 H -0.3791 -0.0627 -0.0937 0.0219 1.0000 Uiso R
H4 H -0.3650 -0.0745 -0.4176 0.0247 1.0000 Uiso R
H5 H -0.2224 -0.1237 -0.2995 0.0252 1.0000 Uiso R
H6 H -0.3563 -0.3414 -0.3966 0.0207 1.0000 Uiso R
H7 H -0.3728 -0.3307 -0.2209 0.0207 1.0000 Uiso R
H8 H -0.6290 -0.3954 -0.3235 0.0247 1.0000 Uiso R
H9 H -0.6240 -0.2435 -0.4251 0.0248 1.0000 Uiso R
H10 H -0.6442 -0.2521 -0.1049 0.0251 1.0000 Uiso R
H11 H -0.7909 -0.2002 -0.2166 0.0253 1.0000 Uiso R
H12 H -0.4348 0.2079 -0.1439 0.0403 1.0000 Uiso R
H13 H -0.3932 0.1772 -0.3158 0.0401 1.0000 Uiso R
H14 H -0.2538 0.1567 -0.1920 0.0399 1.0000 Uiso R

loop_
_atom_site_aniso_label
_atom_site_aniso_U_11
_atom_site_aniso_U_22
_atom_site_aniso_U_33
_atom_site_aniso_U_23
_atom_site_aniso_U_13
_atom_site_aniso_U_12
V1 0.0155(3) 0.0079(3) 0.0084(3) 0.0001(2) 0.0005(2) 0.0003(2)
Se1 0.01377(17) 0.00755(18) 0.00620(17) -0.00039(14) 0.00168(13) 0.00010(14)
Se2 0.01495(17) 0.00679(17) 0.00616(17) 0.00004(14) 0.00107(13) 0.00046(15)
O1 0.0175(16) 0.0162(15) 0.0243(17) 0.0034(13) -0.0029(14) -0.0003(12)
O2 0.0181(14) 0.0118(14) 0.0066(12) 0.0009(11) 0.0027(10) 0.0003(12)
O3 0.037(2) 0.0078(14) 0.0098(14) -0.0008(11) 0.0047(13) 0.0076(13)
O4 0.0268(15) 0.0096(12) 0.0067(12) 0.0024(12) -0.0013(11) 0.0041(13)
O5 0.0213(16) 0.0087(14) 0.0106(14) 0.0008(11) -0.0005(12) 0.0001(11)
O6 0.0132(13) 0.036(2) 0.0125(14) -0.0041(14) 0.0005(12) -0.0017(13)
O7 0.0169(13) 0.0181(16) 0.0136(14) -0.0018(13) -0.0001(11) 0.0001(13)
N1 0.0129(16) 0.022(2) 0.0146(18) -0.0017(15) 0.0036(14) 0.0029(14)
N2 0.0159(17) 0.0165(18) 0.0152(18) 0.0000(15) 0.0012(14) 0.0025(14)
C1 0.0128(19) 0.021(2) 0.020(2) -0.0035(18) 0.0025(16) 0.0001(18)
C2 0.017(2) 0.017(2) 0.020(2) -0.0015(17) 0.0072(18) -0.0011(17)
C3 0.017(2) 0.015(2) 0.025(2) 0.0004(19) -0.0020(18) 0.0012(17)
C4 0.019(2) 0.023(2) 0.021(2) 0.0067(19) 0.0035(17) -0.0011(18)
C5 0.029(2) 0.024(2) 0.027(3) -0.007(2) -0.002(2) -0.001(2)

loop_
_atom_type_symbol
_atom_type_scat_dispersion_real
_atom_type_scat_dispersion_imag
_atom_type_scat_Cromer_Mann_a1
_atom_type_scat_Cromer_Mann_b1
_atom_type_scat_Cromer_Mann_a2
_atom_type_scat_Cromer_Mann_b2
_atom_type_scat_Cromer_Mann_a3
_atom_type_scat_Cromer_Mann_b3
_atom_type_scat_Cromer_Mann_a4
_atom_type_scat_Cromer_Mann_b4
_atom_type_scat_Cromer_Mann_c
_atom_type_scat_source
C 0.0033 0.0016 2.3100 20.8439 1.0200 10.2075 1.5886 0.5687 0.8650 51.6512 0.2156 'International Tables Vol C 4.2.6.8 and 6.1.1.4'
N 0.0061 0.0033 12.2126 0.0057 3.1322 9.8933 2.0125 28.9975 1.1663 0.5826 -11.5290 'International Tables Vol C 4.2.6.8 and 6.1.1.4'
H 0.0000 0.0000 0.4930 10.5109 0.3229 26.1257 0.1402 3.1424 0.0408 57.7998 0.0030 'International Tables Vol C 4.2.6.8 and 6.1.1.4'
V 0.3005 0.5294 10.2971 6.8657 7.3511 0.4385 2.0703 26.8938 2.0571 102.4780 1.2199 'International Tables Vol C 4.2.6.8 and 6.1.1.4'
Se -0.0929 2.2259 17.0006 2.4098 5.8196 0.2726 3.9731 15.2372 4.3543 43.8163 2.8409 'International Tables Vol C 4.2.6.8 and 6.1.1.4'
O 0.0106 0.0060 3.0485 13.2771 2.2868 5.7011 1.5463 0.3239 0.8670 32.9089 0.2508 'International Tables Vol C 4.2.6.8 and 6.1.1.4'

loop_
_geom_angle_atom_site_label_1
_geom_angle_site_symmetry_1
_geom_angle_atom_site_label_2
_geom_angle_atom_site_label_3
_geom_angle_site_symmetry_3
_geom_angle
_geom_angle_publ_flag
O5 2_344 V1 Se2 2_344 27.35(10) yes
O5 2_344 V1 Se1 2_355 133.66(11) yes
Se2 2_344 V1 Se1 2_355 151.03(3) yes
O5 2_344 V1 Se1 . 112.79(10) yes
Se2 2_344 V1 Se1 . 88.94(2) yes
Se1 2_355 V1 Se1 . 88.26(2) yes
O5 2_344 V1 Se2 . 59.21(10) yes
Se2 2_344 V1 Se2 . 86.41(2) yes
Se1 2_355 V1 Se2 . 84.90(2) yes
Se1 . V1 Se2 . 156.73(3) yes
O5 2_344 V1 O1 . 107.65(17) yes
Se2 2_344 V1 O1 . 98.98(14) yes
Se1 2_355 V1 O1 . 109.97(14) yes
Se1 . V1 O1 . 97.29(13) yes
Se2 . V1 O1 . 105.95(13) yes
O5 2_344 V1 O2 . 85.41(13) yes
Se2 2_344 V1 O2 . 61.79(9) yes
Se1 2_355 V1 O2 . 109.85(10) yes
Se1 . V1 O2 . 27.48(9) yes
Se2 . V1 O2 . 138.77(10) yes
O5 2_344 V1 O3 . 144.52(18) yes
Se2 2_344 V1 O3 . 142.29(12) yes
Se1 2_355 V1 O3 . 26.28(10) yes
Se1 . V1 O3 . 62.20(10) yes
Se2 . V1 O3 . 110.25(11) yes
O5 2_344 V1 O4 . 85.01(14) yes
Se2 2_344 V1 O4 . 112.36(10) yes
Se1 2_355 V1 O4 . 59.41(9) yes
Se1 . V1 O4 . 144.92(10) yes
Se2 . V1 O4 . 26.57(9) yes
O1 . V1 O2 . 104.48(16) yes
O1 . V1 O3 . 107.83(19) yes
O2 . V1 O3 . 85.72(14) yes
O1 . V1 O4 . 105.95(17) yes
O2 . V1 O4 . 149.56(14) yes
O3 . V1 O4 . 85.52(14) yes
O3 2_345 Se1 V1 . 129.39(12) yes
O3 2_345 Se1 V1 2_345 30.74(12) yes
V1 . Se1 V1 2_345 155.371(16) yes
O3 2_345 Se1 O2 . 97.59(16) yes
V1 . Se1 O2 . 32.25(11) yes
V1 2_345 Se1 O2 . 126.73(11) yes
O3 2_345 Se1 O6 . 102.4(2) yes
V1 . Se1 O6 . 95.81(13) yes
V1 2_345 Se1 O6 . 103.00(14) yes
O2 . Se1 O6 . 100.27(16) yes
V1 2_354 Se2 V1 . 156.96(2) yes
V1 2_354 Se2 O4 . 129.35(13) yes
V1 . Se2 O4 . 31.32(12) yes
V1 2_354 Se2 O5 . 32.03(11) yes
V1 . Se2 O5 . 125.34(11) yes
O4 . Se2 O5 . 97.93(17) yes
V1 2_354 Se2 O7 . 88.05(13) yes
V1 . Se2 O7 . 106.44(12) yes
O4 . Se2 O7 . 101.69(16) yes
O5 . Se2 O7 . 102.00(18) yes
V1 . O2 Se1 . 120.27(18) yes
V1 . O3 Se1 2_355 122.98(19) yes
V1 . O4 Se2 . 122.11(19) yes
V1 2_354 O5 Se2 . 120.62(18) yes
C1 . N1 C4 . 113.6(4) yes
C1 . N1 H1 . 108.8 no
C4 . N1 H1 . 108.9 no
C1 . N1 H2 . 108.0 no
C4 . N1 H2 . 108.0 no
H1 . N1 H2 . 109.5 no
C2 . N2 C3 . 111.3(4) yes
C2 . N2 H6 . 109.2 no
C3 . N2 H6 . 109.1 no
C2 . N2 H7 . 108.9 no
C3 . N2 H7 . 108.9 no
H6 . N2 H7 . 109.5 no
N1 . C1 C2 . 110.0(4) yes
N1 . C1 C5 . 108.1(4) yes
C2 . C1 C5 . 110.4(4) yes
N1 . C1 H3 . 109.3 no
C2 . C1 H3 . 109.3 no
C5 . C1 H3 . 109.7 no
C1 . C2 N2 . 111.4(4) yes
C1 . C2 H4 . 109.3 no
N2 . C2 H4 . 110.9 no
C1 . C2 H5 . 106.0 no
N2 . C2 H5 . 108.8 no
H4 . C2 H5 . 110.3 no
N2 . C3 C4 . 110.2(4) yes
N2 . C3 H8 . 109.9 no
C4 . C3 H8 . 108.3 no
N2 . C3 H9 . 109.4 no
C4 . C3 H9 . 109.3 no
H8 . C3 H9 . 109.8 no
C3 . C4 N1 . 110.2(4) yes
C3 . C4 H10 . 109.2 no
N1 . C4 H10 . 110.4 no
C3 . C4 H11 . 108.2 no
N1 . C4 H11 . 109.3 no
H10 . C4 H11 . 109.4 no
C1 . C5 H12 . 109.8 no
C1 . C5 H13 . 109.8 no
H12 . C5 H13 . 109.9 no
C1 . C5 H14 . 108.6 no
H12 . C5 H14 . 109.7 no
H13 . C5 H14 . 109.0 no

loop_
_geom_bond_atom_site_label_1
_geom_bond_atom_site_label_2
_geom_bond_site_symmetry_2
_geom_bond_distance
_geom_bond_publ_flag
V1 O5 2_344 1.975(3) yes
V1 O1 . 1.601(4) yes
V1 O2 . 1.987(3) yes
V1 O3 . 1.976(4) yes
V1 O4 . 1.990(3) yes
Se1 O3 2_345 1.712(3) yes
Se1 O2 . 1.719(3) yes
Se1 O6 . 1.676(3) yes
Se2 O4 . 1.713(3) yes
Se2 O5 . 1.711(3) yes
Se2 O7 . 1.670(3) yes
N1 C1 . 1.500(6) yes
N1 C4 . 1.496(7) yes
N1 H1 . 0.950 no
N1 H2 . 0.950 no
N2 C2 . 1.480(7) yes
N2 C3 . 1.488(6) yes
N2 H6 . 0.950 no
N2 H7 . 0.950 no
C1 C2 . 1.521(7) yes
C1 C5 . 1.524(8) yes
C1 H3 . 0.983 no
C2 H4 . 0.979 no
C2 H5 . 0.966 no
C3 C4 . 1.499(8) yes
C3 H8 . 0.962 no
C3 H9 . 0.972 no
C4 H10 . 0.972 no
C4 H11 . 0.976 no
C5 H12 . 0.955 no
C5 H13 . 0.960 no
C5 H14 . 0.962 no

loop_
_geom_hbond_atom_site_label_D
_geom_hbond_atom_site_label_H
_geom_hbond_atom_site_label_A
_geom_hbond_site_symmetry_A
_geom_hbond_angle_DHA
_geom_hbond_distance_DH
_geom_hbond_distance_HA
_geom_hbond_distance_DA
_geom_hbond_publ_flag
N1 H1 O6 1_565 174.14(19) 0.950 1.754 2.701(7) yes
N1 H2 O7 2_354 160.52(19) 0.950 1.786 2.700(7) yes
N2 H6 O7 1_655 173.43(18) 0.950 1.737 2.683(7) yes
N2 H7 O6 2_455 168.62(18) 0.950 1.749 2.687(7) yes
C3 H8 O1 . 166.71(17) 0.962 2.213 3.158(7) yes
C5 H14 O2 1_665 172.01(16) 0.962 2.442 3.397(7) yes

loop_
_oxford_twin_element_scale_factors
0.9546(7)
0.0454(7)
